data_4510324
loop_
_publ_author_name
'Mendiratta, Shruti'
'Usman, Muhammad'
'Luo, Tzuoo-Tsair'
'Chang, Bor-Chen'
'Lee, Shang-Fan'
'Lin, Ying-Chih'
'Lu, Kuang-Lieh'

_publ_section_title
;
 Anion-Controlled Dielectric Behavior of Homochiral Tryptophan-Based
 Metal--Organic Frameworks
;
_journal_issue 4
_journal_name_full 'Crystal Growth &amp; Design'
_journal_page_first 1572
_journal_paper_doi 10.1021/cg401472k
_journal_volume 14
_journal_year 2014
_chemical_formula_moiety 'C23 H25 Co N5 O7'
_chemical_formula_sum 'C23 H25 Co N5 O7'
_chemical_formula_weight 542.41
_chemical_name_systematic
;
 ?
;
_space_group_IT_number 4
_symmetry_cell_setting monoclinic
_symmetry_space_group_name_Hall 'P 2yb'
_symmetry_space_group_name_H-M 'P 1 21 1'
_atom_sites_solution_hydrogens geom
_atom_sites_solution_primary direct
_atom_sites_solution_secondary difmap
_audit_creation_method SHELXL-97
_cell_angle_alpha 90.00
_cell_angle_beta 103.716(8)
_cell_angle_gamma 90.00
_cell_formula_units_Z 2
_cell_length_a 8.4008(9)
_cell_length_b 10.3355(11)
_cell_length_c 13.6770(15)
_cell_measurement_reflns_used 0
_cell_measurement_temperature 200(2)
_cell_measurement_theta_max 0
_cell_measurement_theta_min 0
_cell_volume 1153.7(2)
_computing_structure_refinement 'SHELXL-97 (Sheldrick, 2008)'
_diffrn_ambient_temperature 200(2)
_diffrn_measured_fraction_theta_full 0.995
_diffrn_measured_fraction_theta_max 0.995
_diffrn_radiation_monochromator graphite
_diffrn_radiation_source 'fine-focus sealed tube'
_diffrn_radiation_type MoK\a
_diffrn_radiation_wavelength 0.71073
_diffrn_reflns_av_R_equivalents 0.0794
_diffrn_reflns_av_sigmaI/netI 0.1621
_diffrn_reflns_limit_h_max 10
_diffrn_reflns_limit_h_min -8
_diffrn_reflns_limit_k_max 9
_diffrn_reflns_limit_k_min -12
_diffrn_reflns_limit_l_max 15
_diffrn_reflns_limit_l_min -16
_diffrn_reflns_number 7617
_diffrn_reflns_theta_full 25.09
_diffrn_reflns_theta_max 25.09
_diffrn_reflns_theta_min 2.50
_exptl_absorpt_coefficient_mu 0.800
_exptl_absorpt_correction_T_max 0.9842
_exptl_absorpt_correction_T_min 0.8070
_exptl_absorpt_correction_type multi-scan
_exptl_absorpt_process_details SADABS
_exptl_crystal_colour orange
_exptl_crystal_density_diffrn 1.561
_exptl_crystal_density_method 'not measured'
_exptl_crystal_description prism
_exptl_crystal_F_000 562
_exptl_crystal_size_max 0.28
_exptl_crystal_size_mid 0.12
_exptl_crystal_size_min 0.02
_refine_diff_density_max 1.476
_refine_diff_density_min -0.941
_refine_diff_density_rms 0.115
_refine_ls_abs_structure_details 'Flack H D (1983), Acta Cryst. A39, 876-881'
_refine_ls_abs_structure_Flack -0.02(3)
_refine_ls_extinction_coef 0.010(2)
_refine_ls_extinction_expression Fc^*^=kFc[1+0.001xFc^2^\l^3^/sin(2\q)]^-1/4^
_refine_ls_extinction_method SHELXL
_refine_ls_goodness_of_fit_ref 0.992
_refine_ls_hydrogen_treatment mixed
_refine_ls_matrix_type full
_refine_ls_number_parameters 335
_refine_ls_number_reflns 3472
_refine_ls_number_restraints 220
_refine_ls_restrained_S_all 0.972
_refine_ls_R_factor_all 0.1236
_refine_ls_R_factor_gt 0.0755
_refine_ls_shift/su_max 0.000
_refine_ls_shift/su_mean 0.000
_refine_ls_structure_factor_coef Fsqd
_refine_ls_weighting_details 'calc w=1/[\s^2^(Fo^2^)+(0.0703P)^2^+0.0000P] where P=(Fo^2^+2Fc^2^)/3'
_refine_ls_weighting_scheme calc
_refine_ls_wR_factor_gt 0.1392
_refine_ls_wR_factor_ref 0.1581
_reflns_number_gt 2289
_reflns_number_total 3472
_reflns_threshold_expression >2\s(I)
_cod_data_source_file cg401472k_si_003.cif
_cod_data_source_block a14002
_cod_original_sg_symbol_H-M 'P 21'
_cod_database_code 4510324

loop_
_symmetry_equiv_pos_as_xyz
'x, y, z'
'-x, y+1/2, -z'

loop_
_atom_site_label
_atom_site_type_symbol
_atom_site_fract_x
_atom_site_fract_y
_atom_site_fract_z
_atom_site_U_iso_or_equiv
_atom_site_adp_type
_atom_site_occupancy
_atom_site_symmetry_multiplicity
_atom_site_calc_flag
_atom_site_refinement_flags
Co1 Co 1.11899(13) 0.31988(11) 0.50533(8) 0.02000(7) Uani 1 1 d .
C1 C 1.2146(11) 0.2124(9) 0.7186(6) 0.0237(17) Uani 1 1 d U
H1 H 1.2587 0.1447 0.6860 0.028 Uiso 1 1 calc R
C2 C 1.2218(11) 0.2034(9) 0.8219(6) 0.0240(14) Uani 1 1 d U
H2 H 1.2711 0.1292 0.8576 0.029 Uiso 1 1 calc R
C3 C 1.1616(10) 0.2960(8) 0.8726(6) 0.0243(12) Uani 1 1 d U
C4 C 1.0934(11) 0.4038(9) 0.8167(6) 0.0247(14) Uani 1 1 d U
H4 H 1.0488 0.4724 0.8481 0.030 Uiso 1 1 calc R
C5 C 1.0912(11) 0.4102(9) 0.7157(6) 0.0259(17) Uani 1 1 d U
H5 H 1.0483 0.4861 0.6798 0.031 Uiso 1 1 calc R
C6 C 1.1673(11) 0.2806(8) 0.9796(7) 0.0247(13) Uani 1 1 d U
H6 H 1.2345 0.2131 1.0142 0.030 Uiso 1 1 calc R
C7 C 1.0874(10) 0.3520(8) 1.0327(6) 0.0249(13) Uani 1 1 d U
H7 H 1.0171 0.4176 0.9977 0.030 Uiso 1 1 calc R
C8 C 1.0977(10) 0.3390(9) 1.1406(6) 0.0231(13) Uani 1 1 d U
C9 C 1.1558(11) 0.2306(9) 1.1977(6) 0.0237(15) Uani 1 1 d U
H9 H 1.1917 0.1571 1.1672 0.028 Uiso 1 1 calc R
C10 C 1.1611(11) 0.2305(9) 1.2987(6) 0.0244(17) Uani 1 1 d U
H10 H 1.2024 0.1552 1.3360 0.029 Uiso 1 1 calc R
C11 C 1.0580(11) 0.4332(9) 1.2930(6) 0.025(2) Uani 1 1 d U
H11 H 1.0253 0.5057 1.3264 0.031 Uiso 1 1 calc R
C12 C 1.0459(11) 0.4438(9) 1.1922(6) 0.028(2) Uani 1 1 d U
H12 H 1.0033 0.5203 1.1570 0.034 Uiso 1 1 calc R
C13 C 0.8733(10) 0.1197(8) 0.4759(6) 0.0153(16) Uani 1 1 d U
C14 C 0.7625(10) 0.2342(8) 0.4398(6) 0.0170(12) Uani 1 1 d U
H14 H 0.6629 0.2301 0.4677 0.020 Uiso 1 1 calc R
C15 C 0.7134(10) 0.2316(8) 0.3242(6) 0.0179(13) Uani 1 1 d U
H15A H 0.8144 0.2291 0.2989 0.021 Uiso 1 1 calc R
H15B H 0.6523 0.1506 0.3025 0.021 Uiso 1 1 calc R
C16 C 0.6098(9) 0.3443(8) 0.2753(6) 0.0175(13) Uani 1 1 d U
C17 C 0.5184(10) 0.4230(8) 0.3200(6) 0.0194(15) Uani 1 1 d U
H17 H 0.5134 0.4189 0.3886 0.023 Uiso 1 1 calc R
C18 C 0.4722(11) 0.4875(8) 0.1604(6) 0.0249(15) Uani 1 1 d U
C19 C 0.4220(11) 0.5509(8) 0.0663(7) 0.0283(15) Uani 1 1 d U
H19 H 0.3462 0.6207 0.0574 0.034 Uiso 1 1 calc R
C20 C 0.4859(12) 0.5085(8) -0.0120(7) 0.0296(16) Uani 1 1 d U
H20 H 0.4541 0.5497 -0.0758 0.035 Uiso 1 1 calc R
C21 C 0.5977(11) 0.4052(8) 0.0014(6) 0.0265(16) Uani 1 1 d U
H21 H 0.6414 0.3775 -0.0531 0.032 Uiso 1 1 calc R
C22 C 0.6439(10) 0.3441(9) 0.0924(5) 0.0234(13) Uani 1 1 d U
H22 H 0.7185 0.2737 0.0998 0.028 Uiso 1 1 calc R
C23 C 0.5858(10) 0.3816(8) 0.1725(6) 0.0200(12) Uani 1 1 d U
N1 N 1.1459(7) 0.3159(8) 0.6650(4) 0.0182(15) Uani 1 1 d .
N2 N 1.1123(7) 0.3285(8) 1.3488(5) 0.0195(16) Uani 1 1 d .
N3 N 0.8611(7) 0.3529(6) 0.4774(4) 0.0193(18) Uani 1 1 d U
H3A H 0.8359 0.3803 0.5360 0.023 Uiso 1 1 calc R
H3B H 0.8326 0.4179 0.4306 0.023 Uiso 1 1 calc R
N4 N 0.4335(8) 0.5107(7) 0.2494(5) 0.0250(19) Uani 1 1 d U
H4A H 0.3660 0.5710 0.2607 0.030 Uiso 1 1 calc R
N5 N 0.7147(9) 0.3160(9) 0.7408(5) 0.0330(15) Uani 1 1 d U
O1 O 1.0245(6) 0.1289(5) 0.4955(4) 0.0149(14) Uani 1 1 d U
O2 O 0.7958(6) 0.0121(5) 0.4759(4) 0.0189(14) Uani 1 1 d U
O3 O 1.3575(7) 0.2454(6) 0.5293(5) 0.0300(16) Uani 1 1 d D
O4 O 0.6765(8) 0.2609(6) 0.6586(5) 0.0404(17) Uani 1 1 d U
O5 O 0.7698(8) 0.2569(6) 0.8195(5) 0.0411(17) Uani 1 1 d U
O6 O 0.6938(9) 0.4373(6) 0.7431(5) 0.0498(18) Uani 1 1 d U
O7 O 0.5453(7) 0.5288(6) 0.5520(5) 0.0334(17) Uani 1 1 d D
H1O3 H 1.379(9) 0.180(6) 0.502(6) 0.050 Uiso 1 1 d D
H2O3 H 1.439(7) 0.261(8) 0.573(5) 0.050 Uiso 1 1 d D
H7B H 0.444(3) 0.530(10) 0.548(6) 0.050 Uiso 1 1 d D
H7A H 0.581(9) 0.515(10) 0.613(2) 0.050 Uiso 1 1 d D

loop_
_atom_site_aniso_label
_atom_site_aniso_U_11
_atom_site_aniso_U_22
_atom_site_aniso_U_33
_atom_site_aniso_U_23
_atom_site_aniso_U_13
_atom_site_aniso_U_12
Co1 0.023 0.012 0.026 -0.0015(6) 0.0071(4) -0.0020(7)
C1 0.029(4) 0.013(4) 0.030(3) 0.002(3) 0.008(3) -0.004(3)
C2 0.029(3) 0.013(3) 0.030(3) 0.004(2) 0.008(3) 0.001(3)
C3 0.032(3) 0.012(3) 0.029(2) 0.0030(19) 0.008(2) -0.001(2)
C4 0.037(4) 0.012(3) 0.026(3) 0.002(2) 0.009(3) 0.001(3)
C5 0.039(4) 0.013(4) 0.026(3) 0.001(3) 0.008(3) -0.002(3)
C6 0.033(3) 0.012(3) 0.028(2) 0.003(2) 0.006(2) 0.003(2)
C7 0.032(3) 0.012(3) 0.030(2) 0.003(2) 0.006(2) 0.003(3)
C8 0.030(3) 0.009(3) 0.030(2) 0.001(2) 0.006(3) 0.001(3)
C9 0.035(4) 0.008(3) 0.029(3) 0.001(3) 0.008(3) 0.002(3)
C10 0.036(4) 0.008(4) 0.028(3) -0.001(3) 0.006(4) 0.000(4)
C11 0.036(6) 0.009(6) 0.030(3) 0.000(3) 0.006(5) 0.002(5)
C12 0.039(6) 0.013(4) 0.028(3) 0.001(3) 0.001(4) 0.010(4)
C13 0.0156(18) 0.0145(18) 0.0158(18) 0.0000(10) 0.0037(10) -0.0006(10)
C14 0.0168(15) 0.0163(15) 0.0180(13) -0.0007(9) 0.0043(9) -0.0003(10)
C15 0.020(3) 0.014(3) 0.0185(15) -0.0011(18) 0.002(2) -0.003(2)
C16 0.019(3) 0.013(3) 0.0198(17) -0.0002(19) 0.004(2) -0.004(2)
C17 0.021(4) 0.014(4) 0.023(3) 0.000(3) 0.005(3) -0.002(3)
C18 0.037(4) 0.004(3) 0.032(3) 0.001(2) 0.004(3) -0.001(2)
C19 0.040(4) 0.007(3) 0.035(3) 0.005(2) 0.004(3) -0.001(2)
C20 0.044(4) 0.010(4) 0.032(3) 0.004(3) 0.004(3) -0.006(3)
C21 0.040(4) 0.019(4) 0.018(2) -0.001(3) 0.002(3) -0.003(3)
C22 0.033(3) 0.018(3) 0.018(2) -0.001(2) 0.004(2) -0.002(2)
C23 0.0205(15) 0.0183(15) 0.0202(13) 0.0009(9) 0.0030(9) -0.0002(9)
N1 0.022(4) 0.003(4) 0.029(4) -0.006(5) 0.005(3) 0.001(5)
N2 0.027(4) 0.002(4) 0.028(4) 0.005(4) 0.004(3) 0.000(4)
N3 0.020(2) 0.019(2) 0.019(2) 0.0001(10) 0.0049(11) -0.0008(10)
N4 0.025(2) 0.024(2) 0.026(2) -0.0001(10) 0.0056(10) 0.0008(10)
N5 0.050(4) 0.013(2) 0.034(3) 0.001(2) 0.005(3) -0.002(4)
O1 0.0149(16) 0.0135(17) 0.0161(16) -0.0002(10) 0.0034(10) -0.0001(10)
O2 0.0190(16) 0.0175(17) 0.0199(16) -0.0001(10) 0.0043(10) -0.0001(10)
O3 0.030(4) 0.022(4) 0.034(4) -0.013(3) 0.000(3) 0.007(3)
O4 0.054(4) 0.022(3) 0.040(3) -0.007(3) 0.002(3) -0.006(3)
O5 0.058(4) 0.026(3) 0.038(3) 0.010(3) 0.010(3) -0.001(3)
O6 0.079(5) 0.011(2) 0.054(4) -0.001(3) 0.005(4) -0.002(4)
O7 0.036(4) 0.011(4) 0.054(5) 0.007(3) 0.013(4) 0.001(4)

loop_
_atom_type_symbol
_atom_type_description
_atom_type_scat_dispersion_real
_atom_type_scat_dispersion_imag
_atom_type_scat_source
C C 0.0033 0.0016 'International Tables Vol C Tables 4.2.6.8 and 6.1.1.4'
H H 0.0000 0.0000 'International Tables Vol C Tables 4.2.6.8 and 6.1.1.4'
N N 0.0061 0.0033 'International Tables Vol C Tables 4.2.6.8 and 6.1.1.4'
O O 0.0106 0.0060 'International Tables Vol C Tables 4.2.6.8 and 6.1.1.4'
Co Co 0.3494 0.9721 'International Tables Vol C Tables 4.2.6.8 and 6.1.1.4'

loop_
_geom_angle_atom_site_label_1
_geom_angle_atom_site_label_2
_geom_angle_atom_site_label_3
_geom_angle
_geom_angle_site_symmetry_1
_geom_angle_site_symmetry_3
O3 Co1 O2 92.4(2) . 2_756
O3 Co1 O1 89.9(2) . .
O2 Co1 O1 175.7(2) 2_756 .
O3 Co1 N2 88.2(3) . 1_554
O2 Co1 N2 90.6(3) 2_756 1_554
O1 Co1 N2 93.1(3) . 1_554
O3 Co1 N3 167.7(3) . .
O2 Co1 N3 99.9(2) 2_756 .
O1 Co1 N3 77.8(2) . .
N2 Co1 N3 91.7(2) 1_554 .
O3 Co1 N1 88.2(2) . .
O2 Co1 N1 86.7(3) 2_756 .
O1 Co1 N1 89.7(3) . .
N2 Co1 N1 175.4(3) 1_554 .
N3 Co1 N1 92.5(2) . .
N1 C1 C2 120.7(9) . .
C3 C2 C1 122.6(8) . .
C2 C3 C4 116.2(8) . .
C2 C3 C6 120.7(8) . .
C4 C3 C6 123.2(8) . .
C5 C4 C3 119.5(9) . .
N1 C5 C4 124.0(8) . .
C7 C6 C3 126.0(8) . .
C6 C7 C8 125.8(8) . .
C9 C8 C12 116.5(8) . .
C9 C8 C7 124.8(8) . .
C12 C8 C7 118.7(8) . .
C10 C9 C8 119.4(9) . .
N2 C10 C9 125.0(9) . .
N2 C11 C12 125.0(9) . .
C11 C12 C8 119.0(8) . .
O1 C13 O2 123.9(7) . .
O1 C13 C14 122.0(7) . .
O2 C13 C14 113.8(7) . .
N3 C14 C13 106.3(6) . .
N3 C14 C15 111.0(6) . .
C13 C14 C15 108.5(7) . .
C16 C15 C14 115.3(7) . .
C17 C16 C23 108.6(8) . .
C17 C16 C15 126.1(7) . .
C23 C16 C15 125.2(7) . .
C16 C17 N4 109.2(7) . .
N4 C18 C19 130.7(8) . .
N4 C18 C23 109.0(7) . .
C19 C18 C23 120.3(8) . .
C20 C19 C18 118.2(9) . .
C19 C20 C21 120.8(8) . .
C22 C21 C20 120.4(8) . .
C23 C22 C21 121.6(9) . .
C22 C23 C16 136.5(8) . .
C22 C23 C18 118.8(8) . .
C16 C23 C18 104.7(7) . .
C5 N1 C1 116.9(7) . .
C5 N1 Co1 123.2(6) . .
C1 N1 Co1 119.9(6) . .
C10 N2 C11 115.1(7) . .
C10 N2 Co1 123.0(6) . 1_556
C11 N2 Co1 122.0(7) . 1_556
C14 N3 Co1 112.6(5) . .
C18 N4 C17 108.4(7) . .
O5 N5 O4 122.1(9) . .
O5 N5 O6 119.7(8) . .
O4 N5 O6 118.2(8) . .
C13 O1 Co1 115.7(5) . .
C13 O2 Co1 131.1(5) . 2_746

loop_
_geom_bond_atom_site_label_1
_geom_bond_atom_site_label_2
_geom_bond_distance
_geom_bond_site_symmetry_2
Co1 O3 2.098(6) .
Co1 O2 2.106(6) 2_756
Co1 O1 2.120(5) .
Co1 N2 2.130(6) 1_554
Co1 N3 2.136(6) .
Co1 N1 2.142(6) .
C1 N1 1.347(11) .
C1 C2 1.403(11) .
C2 C3 1.348(11) .
C3 C4 1.395(11) .
C3 C6 1.462(11) .
C4 C5 1.380(11) .
C5 N1 1.339(11) .
C6 C7 1.326(10) .
C7 C8 1.463(10) .
C8 C9 1.387(12) .
C8 C12 1.416(12) .
C9 C10 1.371(11) .
C10 N2 1.340(11) .
C11 N2 1.341(11) .
C11 C12 1.364(11) .
C13 O1 1.238(8) .
C13 O2 1.289(9) .
C13 C14 1.514(11) .
C14 N3 1.502(9) .
C14 C15 1.537(10) .
C15 C16 1.512(11) .
C16 C17 1.359(11) .
C16 C23 1.426(10) .
C17 N4 1.391(10) .
C18 N4 1.354(9) .
C18 C19 1.416(11) .
C18 C23 1.436(11) .
C19 C20 1.379(12) .
C20 C21 1.405(12) .
C21 C22 1.367(10) .
C22 C23 1.356(10) .
N2 Co1 2.130(6) 1_556
N5 O5 1.229(9) .
N5 O4 1.232(8) .
N5 O6 1.267(11) .
O2 Co1 2.106(6) 2_746
